data_2217675
loop_
_publ_author_name
'Kim, Young-Inn'
'Lee, You-Soon'
'Seo, Hoe-Joo'
'Nam, Ki-Sun'
'Kang, Sung Kwon'

_publ_section_title
;
 [Bis(2-pyridylmethyl)amine]dichloridomercury(II)
;
_journal_coeditor_code TK2241
_journal_issue 2
_journal_name_full 'Acta Crystallographica Section E'
_journal_page_first m358
_journal_page_last m358
_journal_paper_doi 10.1107/S1600536808000858
_journal_volume 64
_journal_year 2008
_chemical_formula_iupac '[Hg Cl2 (C12 H13 N3)]'
_chemical_formula_moiety 'C12 H13 Cl2 Hg1 N3'
_chemical_formula_sum 'C12 H13 Cl2 Hg N3'
_chemical_formula_weight 470.74
_chemical_name_systematic
;
[Bis(2-pyridylmethyl)amine]dichloridomercury(II)
;
_space_group_IT_number 14
_symmetry_cell_setting monoclinic
_symmetry_space_group_name_Hall '-P 2yn'
_symmetry_space_group_name_H-M 'P 1 21/n 1'
_audit_creation_method 'WinGX routine CIF_UPDATE'
_cell_angle_alpha 90
_cell_angle_beta 90.462(2)
_cell_angle_gamma 90
_cell_formula_units_Z 4
_cell_length_a 8.4083(6)
_cell_length_b 12.8278(11)
_cell_length_c 13.3457(12)
_cell_measurement_reflns_used 4387
_cell_measurement_temperature 295(2)
_cell_measurement_theta_max 24.5
_cell_measurement_theta_min 2.2
_cell_volume 1439.4(2)
_computing_cell_refinement 'SAINT (Bruker, 2002)'
_computing_data_collection 'SMART (Bruker, 2002)'
_computing_data_reduction 'SAINT (Bruker, 2002)'
_computing_molecular_graphics 'ORTEP-3 for Windows (Farrugia, 1997)'
_computing_publication_material 'WinGX (Farrugia, 1999)'
_computing_structure_refinement 'SHELXL97 (Sheldrick, 2008)'
_computing_structure_solution 'SHELXS97 (Sheldrick, 2008)'
_diffrn_measured_fraction_theta_full 0.999
_diffrn_measured_fraction_theta_max 0.999
_diffrn_measurement_device_type 'Bruker SMART CCD area-detector'
_diffrn_measurement_method '\f and \w'
_diffrn_radiation_type MoK\a
_diffrn_radiation_wavelength 0.71073
_diffrn_reflns_av_R_equivalents 0.0275
_diffrn_reflns_limit_h_max 11
_diffrn_reflns_limit_h_min -11
_diffrn_reflns_limit_k_max 17
_diffrn_reflns_limit_k_min -12
_diffrn_reflns_limit_l_max 17
_diffrn_reflns_limit_l_min -17
_diffrn_reflns_number 15603
_diffrn_reflns_theta_full 28.3
_diffrn_reflns_theta_max 28.3
_diffrn_reflns_theta_min 2.2
_exptl_absorpt_coefficient_mu 11.049
_exptl_absorpt_correction_T_max 0.185
_exptl_absorpt_correction_T_min 0.143
_exptl_absorpt_correction_type multi-scan
_exptl_absorpt_process_details '(SADABS; Bruker, 2002)'
_exptl_crystal_colour orange
_exptl_crystal_density_diffrn 2.172
_exptl_crystal_density_method 'not measured'
_exptl_crystal_description block
_exptl_crystal_F_000 880
_exptl_crystal_size_max 0.18
_exptl_crystal_size_mid 0.15
_exptl_crystal_size_min 0.15
_refine_diff_density_max 1.222
_refine_diff_density_min -0.47
_refine_ls_extinction_method none
_refine_ls_goodness_of_fit_ref 1.015
_refine_ls_hydrogen_treatment constr
_refine_ls_matrix_type full
_refine_ls_number_parameters 173
_refine_ls_number_reflns 3580
_refine_ls_number_restraints 0
_refine_ls_restrained_S_all 1.015
_refine_ls_R_factor_gt 0.027
_refine_ls_shift/su_max 0.002
_refine_ls_structure_factor_coef Fsqd
_refine_ls_weighting_details 'calc w=1/[\s^2^(Fo^2^)+(0.0268P)^2^+0.7364P] where P=(Fo^2^+2Fc^2^)/3'
_refine_ls_weighting_scheme calc
_refine_ls_wR_factor_ref 0.061
_reflns_number_gt 2547
_reflns_number_total 3580
_reflns_threshold_expression I>2\s(I)
_cod_data_source_file tk2241.cif
_cod_data_source_block I
_cod_original_sg_symbol_H-M 'P 21/n'
_cod_original_formula_sum 'C12 H13 Cl2 Hg1 N3'
_cod_database_code 2217675
_cod_database_fobs_code 2217675

loop_
_symmetry_equiv_pos_as_xyz
'x, y, z'
'-x+1/2, y+1/2, -z+1/2'
'-x, -y, -z'
'x-1/2, -y-1/2, z-1/2'

loop_
_atom_site_type_symbol
_atom_site_label
_atom_site_fract_x
_atom_site_fract_y
_atom_site_fract_z
_atom_site_U_iso_or_equiv
_atom_site_adp_type
_atom_site_calc_flag
_atom_site_refinement_flags
_atom_site_occupancy
_atom_site_disorder_assembly
_atom_site_disorder_group
Hg Hg 0.87912(2) 0.305769(14) 0.873548(12) 0.06174(8) Uani d . 1 . .
Cl Cl1 1.04268(15) 0.36276(12) 0.73426(9) 0.0791(3) Uani d . 1 B .
Cl Cl2 0.63148(16) 0.21091(10) 0.83674(11) 0.0794(4) Uani d . 1 B .
N N1 1.0536(5) 0.1777(3) 0.9449(3) 0.0636(10) Uani d . 1 B .
C C2 1.1638(6) 0.1270(4) 0.8923(4) 0.0799(14) Uani d . 1 . .
H H2 1.1708 0.1399 0.8239 0.096 Uiso calc R 1 B .
C C3 1.2665(7) 0.0573(5) 0.9348(5) 0.0911(17) Uani d . 1 B .
H H3 1.3425 0.0235 0.8963 0.109 Uiso calc R 1 . .
C C4 1.2548(7) 0.0381(5) 1.0354(6) 0.0959(18) Uani d . 1 . .
H H4 1.3227 -0.0093 1.0665 0.115 Uiso calc R 1 B .
C C5 1.1423(6) 0.0898(4) 1.0893(4) 0.0792(14) Uani d . 1 B .
H H5 1.1332 0.0779 1.1578 0.095 Uiso calc R 1 . .
C C6 1.0426(5) 0.1592(3) 1.0422(3) 0.0576(10) Uani d . 1 . .
C C7 0.9172(6) 0.2192(4) 1.0981(4) 0.0727(13) Uani d . 1 B .
H H7A 0.815 0.1847 1.0914 0.087 Uiso calc R 1 A 1
H H7B 0.9447 0.2228 1.1688 0.087 Uiso calc R 1 A 1
N N8 0.9085(9) 0.3260(5) 1.0549(3) 0.0594(19) Uani d P 0.794(14) B 1
H H8 1.0033 0.358 1.0671 0.071 Uiso calc PR 0.794(14) B 1
N N8A 0.807(3) 0.2914(15) 1.0593(11) 0.048(7) Uani d P 0.206(14) B 2
H H8A 0.7101 0.2599 1.0615 0.057 Uiso calc PR 0.206(14) B 2
C C9 0.7863(6) 0.3898(4) 1.0952(3) 0.0746(14) Uani d . 1 . .
H H9A 0.8204 0.4161 1.1601 0.09 Uiso calc R 1 B 1
H H9B 0.6918 0.3478 1.1053 0.09 Uiso calc R 1 B 1
C C10 0.7454(5) 0.4802(4) 1.0282(3) 0.0590(11) Uani d . 1 B .
C C11 0.6733(5) 0.5697(4) 1.0649(4) 0.0707(13) Uani d . 1 . .
H H11 0.6523 0.5763 1.1329 0.085 Uiso calc R 1 B .
C C12 0.6337(6) 0.6482(4) 0.9995(4) 0.0766(14) Uani d . 1 B .
H H12 0.5842 0.7081 1.0229 0.092 Uiso calc R 1 . .
C C13 0.6666(6) 0.6383(4) 0.9010(4) 0.0742(13) Uani d . 1 . .
H H13 0.6408 0.6912 0.856 0.089 Uiso calc R 1 B .
C C14 0.7391(5) 0.5482(4) 0.8685(3) 0.0669(12) Uani d . 1 B .
H H14 0.7622 0.5413 0.8007 0.08 Uiso calc R 1 . .
N N15 0.7774(4) 0.4704(3) 0.9307(2) 0.0563(8) Uani d . 1 B .

loop_
_atom_site_aniso_label
_atom_site_aniso_U_11
_atom_site_aniso_U_22
_atom_site_aniso_U_33
_atom_site_aniso_U_12
_atom_site_aniso_U_13
_atom_site_aniso_U_23
Hg 0.07430(13) 0.06556(13) 0.04548(10) 0.01047(9) 0.00744(7) 0.00080(8)
Cl1 0.0815(8) 0.0984(10) 0.0575(6) -0.0078(7) 0.0157(6) 0.0109(6)
Cl2 0.0726(8) 0.0803(9) 0.0857(9) -0.0067(6) 0.0138(6) -0.0032(6)
N1 0.061(2) 0.064(2) 0.066(2) 0.0019(18) 0.0042(18) 0.0070(18)
C2 0.078(3) 0.077(4) 0.085(3) 0.010(3) 0.020(3) -0.004(3)
C3 0.074(4) 0.069(4) 0.130(5) 0.010(3) 0.010(3) -0.020(4)
C4 0.075(4) 0.072(4) 0.140(6) 0.014(3) -0.019(4) 0.006(4)
C5 0.077(3) 0.076(3) 0.084(3) 0.000(3) -0.009(3) 0.017(3)
C6 0.056(3) 0.053(2) 0.064(3) -0.007(2) -0.004(2) 0.008(2)
C7 0.073(3) 0.086(4) 0.059(3) 0.001(3) 0.000(2) 0.017(3)
N8 0.051(4) 0.067(4) 0.060(3) -0.003(3) 0.004(2) 0.003(2)
N8A 0.046(14) 0.053(12) 0.045(9) -0.007(9) -0.002(7) 0.009(7)
C9 0.089(4) 0.082(4) 0.053(3) 0.000(3) 0.011(2) -0.003(2)
C10 0.058(3) 0.063(3) 0.056(2) -0.009(2) 0.0045(19) -0.012(2)
C11 0.068(3) 0.076(3) 0.068(3) -0.005(3) 0.010(2) -0.022(3)
C12 0.058(3) 0.062(3) 0.109(4) 0.002(2) -0.001(3) -0.021(3)
C13 0.068(3) 0.064(3) 0.090(4) -0.003(3) -0.003(3) 0.003(3)
C14 0.074(3) 0.061(3) 0.066(3) -0.006(2) 0.006(2) -0.001(2)
N15 0.060(2) 0.058(2) 0.0507(19) -0.0047(17) 0.0061(16) -0.0016(16)

loop_
_atom_type_symbol
_atom_type_description
_atom_type_scat_dispersion_real
_atom_type_scat_dispersion_imag
_atom_type_scat_source
C C 0.0033 0.0016 'International Tables Vol C Tables 4.2.6.8 and 6.1.1.4'
H H 0 0 'International Tables Vol C Tables 4.2.6.8 and 6.1.1.4'
N N 0.0061 0.0033 'International Tables Vol C Tables 4.2.6.8 and 6.1.1.4'
Cl Cl 0.1484 0.1585 'International Tables Vol C Tables 4.2.6.8 and 6.1.1.4'
Hg Hg -2.3894 9.2266 'International Tables Vol C Tables 4.2.6.8 and 6.1.1.4'

loop_
_geom_angle_atom_site_label_1
_geom_angle_atom_site_label_2
_geom_angle_atom_site_label_3
_geom_angle
_geom_angle_publ_flag
Cl1 Hg Cl2 118.63(5) y
N1 Hg N8 67.82(15) y
N1 Hg N15 133.99(12) y
N8 Hg N15 68.04(14) y
N1 Hg Cl1 99.30(10) ?
N15 Hg Cl1 100.55(9) ?
Cl1 Hg N8 132.16(19) ?
N1 Hg Cl2 104.77(10) ?
N15 Hg Cl2 101.26(9) ?
N8 Hg Cl2 109.21(19) ?
N1 Hg N8A 73.5(4) ?
N15 Hg N8A 70.7(4) ?
Cl1 Hg N8A 154.1(6) ?
N8 Hg N8A 22.0(5) ?
Cl2 Hg N8A 87.2(6) ?
C6 N1 C2 118.8(4) ?
C6 N1 Hg 117.8(3) ?
C2 N1 Hg 123.4(3) ?
N1 C2 C3 122.7(5) ?
N1 C2 H2 118.6 ?
C3 C2 H2 118.6 ?
C2 C3 C4 118.4(5) ?
C2 C3 H3 120.8 ?
C4 C3 H3 120.8 ?
C5 C4 C3 119.1(5) ?
C5 C4 H4 120.5 ?
C3 C4 H4 120.5 ?
C4 C5 C6 119.8(5) ?
C4 C5 H5 120.1 ?
C6 C5 H5 120.1 ?
N1 C6 C5 121.3(5) ?
N1 C6 C7 116.6(4) ?
C5 C6 C7 122.1(4) ?
N8A C7 C6 127.9(8) ?
N8 C7 C6 108.1(4) ?
N8 C7 H7A 110.1 ?
C6 C7 H7A 110.1 ?
N8A C7 H7B 118.6 ?
N8 C7 H7B 110.1 ?
C6 C7 H7B 110.1 ?
H7A C7 H7B 108.4 ?
C9 N8 C7 114.6(5) ?
C9 N8 Hg 111.6(3) ?
C7 N8 Hg 106.9(3) ?
C9 N8 H8 107.8 ?
C7 N8 H8 107.8 ?
Hg N8 H8 107.8 ?
C9 N8A C7 124.5(15) ?
C9 N8A Hg 107.8(10) ?
C7 N8A Hg 104.1(10) ?
C9 N8A H8A 106.4 ?
C7 N8A H8A 106.4 ?
Hg N8A H8A 106.4 ?
N8A C9 C10 122.3(7) ?
N8 C9 C10 112.4(4) ?
N8A C9 H9A 126.8 ?
N8 C9 H9A 109.1 ?
C10 C9 H9A 109.1 ?
N8 C9 H9B 109.1 ?
C10 C9 H9B 109.1 ?
H9A C9 H9B 107.9 ?
N15 C10 C11 120.9(5) ?
N15 C10 C9 117.4(4) ?
C11 C10 C9 121.7(4) ?
C12 C11 C10 119.1(5) ?
C12 C11 H11 120.5 ?
C10 C11 H11 120.5 ?
C13 C12 C11 120.0(5) ?
C13 C12 H12 120 ?
C11 C12 H12 120 ?
C12 C13 C14 118.6(5) ?
C12 C13 H13 120.7 ?
C14 C13 H13 120.7 ?
N15 C14 C13 122.4(4) ?
N15 C14 H14 118.8 ?
C13 C14 H14 118.8 ?
C10 N15 C14 119.0(4) ?
C10 N15 Hg 117.8(3) ?
C14 N15 Hg 122.9(3) ?

loop_
_geom_bond_atom_site_label_1
_geom_bond_atom_site_label_2
_geom_bond_distance
_geom_bond_publ_flag
Hg Cl1 2.4336(12) y
Hg Cl2 2.4579(14) y
Hg N1 2.394(4) y
Hg N8 2.445(5) y
Hg N15 2.405(4) y
Hg N8A 2.563(17) ?
N1 C6 1.325(6) ?
N1 C2 1.336(6) ?
C2 C3 1.364(7) ?
C2 H2 0.93 ?
C3 C4 1.370(8) ?
C3 H3 0.93 ?
C4 C5 1.365(8) ?
C4 H4 0.93 ?
C5 C6 1.372(6) ?
C5 H5 0.93 ?
C6 C7 1.508(7) ?
C7 N8A 1.407(18) ?
C7 N8 1.488(7) ?
C7 H7A 0.97 ?
C7 H7B 0.97 ?
N8 C9 1.423(7) ?
N8 H8 0.91 ?
N8A C9 1.362(18) ?
N8A H8A 0.91 ?
C9 C10 1.503(7) ?
C9 H9A 0.97 ?
C9 H9B 0.97 ?
C10 N15 1.336(5) ?
C10 C11 1.389(6) ?
C11 C12 1.372(7) ?
C11 H11 0.93 ?
C12 C13 1.351(7) ?
C12 H12 0.93 ?
C13 C14 1.379(7) ?
C13 H13 0.93 ?
C14 N15 1.337(6) ?
C14 H14 0.93 ?
